data_8105727
loop_
_publ_author_name
'Maluleka, Marole M.'
'Mphahlele, Malose J.'

_publ_section_title
;
 Crystal structure of 6-bromo-2-(4-chlorophenyl)chroman-4-one
 (6-bromo-4&#x2032;-chloroflavanone), C15H10BrClO2
;
_journal_issue 3
_journal_name_full 'Zeitschrift f\"ur Kristallographie - New Crystal Structures'
_journal_page_first 475
_journal_page_last 477
_journal_paper_doi 10.1515/ncrs-2022-0104
_journal_volume 237
_journal_year 2022
_chemical_formula_moiety 'C15 H10 Br Cl O2'
_chemical_formula_sum 'C15 H10 Br Cl O2'
_chemical_formula_weight 337.59
_space_group_crystal_system monoclinic
_space_group_IT_number 14
_space_group_name_Hall '-P 2ybc'
_space_group_name_H-M_alt 'P 1 21/c 1'
_atom_sites_solution_hydrogens geom
_atom_sites_solution_primary 'dual - dual-space method e.g. SHELXD'
_atom_sites_solution_secondary 'dual - dual-space method e.g. SHELXD'
_cell_angle_alpha 90
_cell_angle_beta 99.332(3)
_cell_angle_gamma 90
_cell_formula_units_Z 4
_cell_length_a 9.2173(6)
_cell_length_b 20.7174(14)
_cell_length_c 6.9035(4)
_cell_measurement_reflns_used 9877
_cell_measurement_temperature 173(2)
_cell_measurement_theta_max 28.29
_cell_measurement_theta_min 2.98
_cell_measurement_wavelength 0.71073
_cell_volume 1300.83(14)
_computing_cell_refinement 'SAINT-Plus (Bruker, 2016)'
_computing_data_collection 'APEX3 (Bruker, 2016)'
_computing_data_reduction 'SAINT-Plus and XPREP (Bruker 2016)'
_computing_molecular_graphics 'Olex2 1.3 (Dolomanov et al., 2009)'
_computing_publication_material 'Olex2 1.3 (Dolomanov et al., 2009)'
_computing_structure_refinement 'SHELXL-2018/3 (Sheldrick, 2018)'
_computing_structure_solution 'SHELXT-2014 (Sheldrick, 2014)'
_diffrn_ambient_temperature 173(2)
_diffrn_measured_fraction_theta_full 0.999
_diffrn_measured_fraction_theta_max 0.999
_diffrn_measurement_device_type 'Bruker D8 Venture Photon CCD area detector'
_diffrn_measurement_method '\w scans'
_diffrn_radiation_monochromator graphite
_diffrn_radiation_probe x-ray
_diffrn_radiation_type MoK\a
_diffrn_radiation_wavelength 0.71073
_diffrn_reflns_av_R_equivalents 0.0444
_diffrn_reflns_av_unetI/netI 0.0153
_diffrn_reflns_Laue_measured_fraction_full 0.999
_diffrn_reflns_Laue_measured_fraction_max 0.999
_diffrn_reflns_limit_h_max 11
_diffrn_reflns_limit_h_min -11
_diffrn_reflns_limit_k_max 25
_diffrn_reflns_limit_k_min -25
_diffrn_reflns_limit_l_max 8
_diffrn_reflns_limit_l_min -8
_diffrn_reflns_number 45410
_diffrn_reflns_point_group_measured_fraction_full 0.999
_diffrn_reflns_point_group_measured_fraction_max 0.999
_diffrn_reflns_theta_full 25.242
_diffrn_reflns_theta_max 25.493
_diffrn_reflns_theta_min 2.98
_diffrn_standards_interval_count .
_diffrn_standards_interval_time .
_diffrn_standards_number 0
_exptl_absorpt_coefficient_mu 3.358
_exptl_absorpt_correction_T_max 0.7457
_exptl_absorpt_correction_T_min 0.4942
_exptl_absorpt_correction_type multi-scan
_exptl_absorpt_process_details 'SADABS (Sheldrick, 1996)'
_exptl_crystal_colour colourless
_exptl_crystal_colour_primary colourless
_exptl_crystal_density_diffrn 1.724
_exptl_crystal_density_method 'not measured'
_exptl_crystal_description plate
_exptl_crystal_F_000 672
_exptl_crystal_size_max 0.765
_exptl_crystal_size_mid 0.578
_exptl_crystal_size_min 0.052
_refine_diff_density_max 2.024
_refine_diff_density_min -0.484
_refine_diff_density_rms 0.11
_refine_ls_extinction_method none
_refine_ls_goodness_of_fit_ref 1.076
_refine_ls_hydrogen_treatment constr
_refine_ls_matrix_type full
_refine_ls_number_constraints 0
_refine_ls_number_parameters 172
_refine_ls_number_reflns 2418
_refine_ls_number_restraints 0
_refine_ls_restrained_S_all 1.076
_refine_ls_R_factor_all 0.0488
_refine_ls_R_factor_gt 0.0467
_refine_ls_shift/su_max 0.002
_refine_ls_shift/su_mean 0
_refine_ls_structure_factor_coef Fsqd
_refine_ls_weighting_details 'w=1/[\s^2^(Fo^2^)+(0.0613P)^2^+4.4943P] where P=(Fo^2^+2Fc^2^)/3'
_refine_ls_weighting_scheme calc
_refine_ls_wR_factor_gt 0.1196
_refine_ls_wR_factor_ref 0.121
_reflns_Friedel_coverage 0
_reflns_number_gt 2272
_reflns_number_total 2418
_reflns_threshold_expression 'I > 2\s(I)'
_cod_data_source_file suppl_j_ncrs-2022-0104_suppl.cif
_cod_data_source_block KH2
_cod_database_code 8105727
_shelx_estimated_absorpt_t_max 0.845
_shelx_estimated_absorpt_t_min 0.183
_olex2_refinement_description
;
1.a Ternary CH refined with riding coordinates:
 C9(H9)
1.b Secondary CH2 refined with riding coordinates:
 C8(H8A,H8B)
1.c Aromatic/amide H refined with riding coordinates:
 C2(H2), C3(H3), C5(H5), C11(H11), C12(H12), C14(H14), C15(H15)
;
_olex2_submission_special_instructions 'No special instructions were received'

loop_
_space_group_symop_operation_xyz
'x, y, z'
'-x, y+1/2, -z+1/2'
'-x, -y, -z'
'x, -y-1/2, z-1/2'

loop_
_atom_site_label
_atom_site_type_symbol
_atom_site_fract_x
_atom_site_fract_y
_atom_site_fract_z
_atom_site_U_iso_or_equiv
_atom_site_adp_type
_atom_site_occupancy
_atom_site_site_symmetry_order
_atom_site_calc_flag
_atom_site_refinement_flags_posn
_atom_site_refinement_flags_adp
_atom_site_refinement_flags_occupancy
_atom_site_disorder_assembly
_atom_site_disorder_group
C1 C 0.8044(4) 0.65976(19) 0.2707(5) 0.0227(8) Uani 1 1 d . . . . .
C2 C 0.9437(4) 0.6376(2) 0.2510(6) 0.0260(8) Uani 1 1 d . . . . .
H2 H 0.960269 0.592811 0.234161 0.031 Uiso 1 1 calc R U . . .
C3 C 1.0585(4) 0.6814(2) 0.2563(6) 0.0256(8) Uani 1 1 d . . . . .
H3 H 1.154422 0.666571 0.245674 0.031 Uiso 1 1 calc R U . . .
C4 C 1.0322(4) 0.74714(19) 0.2772(6) 0.0234(8) Uani 1 1 d . . . . .
C5 C 0.8955(4) 0.76990(19) 0.2954(5) 0.0236(8) Uani 1 1 d . . . . .
H5 H 0.879634 0.814846 0.309576 0.028 Uiso 1 1 calc R U . . .
C6 C 0.7791(4) 0.72597(19) 0.2930(5) 0.0221(8) Uani 1 1 d . . . . .
C7 C 0.6304(4) 0.75000(19) 0.3059(6) 0.0251(8) Uani 1 1 d . . . . .
C8 C 0.5147(5) 0.69829(19) 0.2947(7) 0.0295(9) Uani 1 1 d . . . . .
H8A H 0.466095 0.693426 0.156734 0.035 Uiso 1 1 calc R U . . .
H8B H 0.439063 0.711713 0.373311 0.035 Uiso 1 1 calc R U . . .
C9 C 0.5786(4) 0.6334(2) 0.3701(6) 0.0281(9) Uani 1 1 d . . . . .
H9 H 0.617842 0.637057 0.513457 0.034 Uiso 1 1 calc R U . . .
C10 C 0.4593(5) 0.5829(2) 0.3394(7) 0.0300(9) Uani 1 1 d . . . . .
C11 C 0.4142(5) 0.5541(2) 0.1583(8) 0.0411(11) Uani 1 1 d . . . . .
H11 H 0.464881 0.563258 0.05218 0.049 Uiso 1 1 calc R U . . .
C12 C 0.2939(6) 0.5113(2) 0.1305(8) 0.0414(11) Uani 1 1 d . . . . .
H12 H 0.262506 0.491296 0.006984 0.05 Uiso 1 1 calc R U . . .
C13 C 0.2231(5) 0.4994(2) 0.2885(7) 0.0331(10) Uani 1 1 d . . . . .
C14 C 0.2665(5) 0.5277(2) 0.4690(7) 0.0358(10) Uani 1 1 d . . . . .
H14 H 0.215414 0.518839 0.574981 0.043 Uiso 1 1 calc R U . . .
C15 C 0.3862(5) 0.5694(2) 0.4938(7) 0.0331(9) Uani 1 1 d . . . . .
H15 H 0.417857 0.58885 0.618176 0.04 Uiso 1 1 calc R U . . .
O1 O 0.6016(3) 0.80720(13) 0.3188(5) 0.0326(7) Uani 1 1 d . . . . .
O2 O 0.6962(3) 0.61472(14) 0.2667(4) 0.0269(6) Uani 1 1 d . . . . .
Cl1 Cl 0.07143(13) 0.44768(6) 0.2577(2) 0.0490(4) Uani 1 1 d . . . . .
Br1 Br 1.19037(4) 0.80650(2) 0.28426(6) 0.03088(17) Uani 1 1 d . . . . .

loop_
_atom_site_aniso_label
_atom_site_aniso_U_11
_atom_site_aniso_U_22
_atom_site_aniso_U_33
_atom_site_aniso_U_23
_atom_site_aniso_U_13
_atom_site_aniso_U_12
C1 0.0208(19) 0.026(2) 0.0209(17) 0.0009(15) 0.0024(14) -0.0011(15)
C2 0.023(2) 0.025(2) 0.031(2) -0.0017(16) 0.0064(16) 0.0038(16)
C3 0.0151(18) 0.033(2) 0.028(2) 0.0006(16) 0.0010(15) 0.0009(15)
C4 0.0171(18) 0.0278(19) 0.0246(19) 0.0018(15) 0.0014(15) -0.0035(15)
C5 0.024(2) 0.0247(19) 0.0204(17) 0.0007(15) -0.0015(15) 0.0001(15)
C6 0.0214(19) 0.0229(19) 0.0210(17) 0.0022(15) 0.0003(15) 0.0020(15)
C7 0.023(2) 0.026(2) 0.0254(19) 0.0027(15) 0.0029(16) 0.0010(16)
C8 0.0160(19) 0.028(2) 0.044(2) 0.0019(17) 0.0026(17) 0.0012(15)
C9 0.023(2) 0.031(2) 0.031(2) 0.0016(17) 0.0054(16) 0.0019(16)
C10 0.023(2) 0.0223(19) 0.045(2) 0.0006(17) 0.0065(18) 0.0024(16)
C11 0.035(3) 0.045(3) 0.046(3) 0.001(2) 0.017(2) -0.004(2)
C12 0.039(3) 0.041(3) 0.046(3) -0.009(2) 0.011(2) -0.007(2)
C13 0.0201(19) 0.0220(19) 0.058(3) -0.0012(19) 0.0095(19) -0.0009(16)
C14 0.033(2) 0.027(2) 0.050(3) 0.0042(19) 0.015(2) 0.0021(18)
C15 0.032(2) 0.030(2) 0.038(2) 0.0002(18) 0.0087(18) 0.0001(18)
O1 0.0295(16) 0.0235(15) 0.0449(18) 0.0026(12) 0.0065(13) 0.0040(12)
O2 0.0225(14) 0.0241(14) 0.0352(15) -0.0025(11) 0.0084(12) -0.0005(11)
Cl1 0.0309(6) 0.0306(6) 0.0878(10) -0.0077(6) 0.0165(6) -0.0102(4)
Br1 0.0203(2) 0.0325(3) 0.0391(3) 0.00171(17) 0.00281(17) -0.00528(15)

loop_
_atom_type_symbol
_atom_type_description
_atom_type_scat_dispersion_real
_atom_type_scat_dispersion_imag
_atom_type_scat_source
C C 0.0033 0.0016 'International Tables Vol C Tables 4.2.6.8 and 6.1.1.4'
H H 0 0 'International Tables Vol C Tables 4.2.6.8 and 6.1.1.4'
N N 0.0061 0.0033 'International Tables Vol C Tables 4.2.6.8 and 6.1.1.4'
O O 0.0106 0.006 'International Tables Vol C Tables 4.2.6.8 and 6.1.1.4'
F F 0.0171 0.0103 'International Tables Vol C Tables 4.2.6.8 and 6.1.1.4'
S S 0.1246 0.1234 'International Tables Vol C Tables 4.2.6.8 and 6.1.1.4'
Cl Cl 0.1484 0.1585 'International Tables Vol C Tables 4.2.6.8 and 6.1.1.4'
Br Br -0.2901 2.4595 'International Tables Vol C Tables 4.2.6.8 and 6.1.1.4'

loop_
_exptl_crystal_face_index_h
_exptl_crystal_face_index_k
_exptl_crystal_face_index_l
_exptl_crystal_face_perp_dist
0 -1 1 0.18
1 0 0 0.026
-1 0 0 0.026
0 1 0 0.043
0 -2 -1 0.233

loop_
_geom_angle_atom_site_label_1
_geom_angle_atom_site_label_2
_geom_angle_atom_site_label_3
_geom_angle
_geom_angle_site_symmetry_1
_geom_angle_site_symmetry_3
C2 C1 C6 120.4(4) . .
O2 C1 C2 117.1(3) . .
O2 C1 C6 122.5(3) . .
C1 C2 H2 120.2 . .
C3 C2 C1 119.5(4) . .
C3 C2 H2 120.2 . .
C2 C3 H3 120.1 . .
C2 C3 C4 119.8(4) . .
C4 C3 H3 120.1 . .
C3 C4 Br1 119.3(3) . .
C5 C4 C3 121.5(4) . .
C5 C4 Br1 119.2(3) . .
C4 C5 H5 120.4 . .
C4 C5 C6 119.2(4) . .
C6 C5 H5 120.4 . .
C1 C6 C5 119.6(4) . .
C1 C6 C7 120.6(4) . .
C5 C6 C7 119.7(4) . .
C6 C7 C8 114.5(3) . .
O1 C7 C6 123.2(4) . .
O1 C7 C8 122.3(4) . .
C7 C8 H8A 109.2 . .
C7 C8 H8B 109.2 . .
C7 C8 C9 112.2(3) . .
H8A C8 H8B 107.9 . .
C9 C8 H8A 109.2 . .
C9 C8 H8B 109.2 . .
C8 C9 H9 109.2 . .
C10 C9 C8 109.3(3) . .
C10 C9 H9 109.2 . .
O2 C9 C8 110.3(3) . .
O2 C9 H9 109.2 . .
O2 C9 C10 109.5(3) . .
C11 C10 C9 122.0(4) . .
C15 C10 C9 117.9(4) . .
C15 C10 C11 119.8(4) . .
C10 C11 H11 119.7 . .
C10 C11 C12 120.6(4) . .
C12 C11 H11 119.7 . .
C11 C12 H12 121.1 . .
C13 C12 C11 117.8(5) . .
C13 C12 H12 121.1 . .
C12 C13 Cl1 119.0(4) . .
C14 C13 C12 122.3(4) . .
C14 C13 Cl1 118.7(4) . .
C13 C14 H14 120.5 . .
C13 C14 C15 119.0(4) . .
C15 C14 H14 120.5 . .
C10 C15 C14 120.5(4) . .
C10 C15 H15 119.7 . .
C14 C15 H15 119.7 . .
C1 O2 C9 114.3(3) . .

loop_
_geom_bond_atom_site_label_1
_geom_bond_atom_site_label_2
_geom_bond_distance
_geom_bond_site_symmetry_2
C1 C2 1.391(5) .
C1 C6 1.404(6) .
C1 O2 1.363(5) .
C2 H2 0.95 .
C2 C3 1.389(6) .
C3 H3 0.95 .
C3 C4 1.396(6) .
C4 C5 1.370(6) .
C4 Br1 1.902(4) .
C5 H5 0.95 .
C5 C6 1.405(6) .
C6 C7 1.474(5) .
C7 C8 1.505(6) .
C7 O1 1.221(5) .
C8 H8A 0.99 .
C8 H8B 0.99 .
C8 C9 1.524(6) .
C9 H9 1 .
C9 C10 1.509(6) .
C9 O2 1.445(5) .
C10 C11 1.387(7) .
C10 C15 1.379(6) .
C11 H11 0.95 .
C11 C12 1.407(7) .
C12 H12 0.95 .
C12 C13 1.382(7) .
C13 C14 1.376(7) .
C13 Cl1 1.747(4) .
C14 H14 0.95 .
C14 C15 1.390(6) .
C15 H15 0.95 .

loop_
_geom_torsion_atom_site_label_1
_geom_torsion_atom_site_label_2
_geom_torsion_atom_site_label_3
_geom_torsion_atom_site_label_4
_geom_torsion
_geom_torsion_site_symmetry_1
_geom_torsion_site_symmetry_2
_geom_torsion_site_symmetry_3
_geom_torsion_site_symmetry_4
C1 C2 C3 C4 -1.3(6) . . . .
C1 C6 C7 C8 0.4(5) . . . .
C1 C6 C7 O1 -177.5(4) . . . .
C2 C1 C6 C5 0.0(5) . . . .
C2 C1 C6 C7 177.5(4) . . . .
C2 C1 O2 C9 153.8(3) . . . .
C2 C3 C4 C5 0.9(6) . . . .
C2 C3 C4 Br1 180.0(3) . . . .
C3 C4 C5 C6 0.0(6) . . . .
C4 C5 C6 C1 -0.4(5) . . . .
C4 C5 C6 C7 -178.0(3) . . . .
C5 C6 C7 C8 178.0(4) . . . .
C5 C6 C7 O1 0.1(6) . . . .
C6 C1 C2 C3 0.9(6) . . . .
C6 C1 O2 C9 -26.3(5) . . . .
C6 C7 C8 C9 27.7(5) . . . .
C7 C8 C9 C10 -175.4(4) . . . .
C7 C8 C9 O2 -55.0(5) . . . .
C8 C9 C10 C11 79.5(5) . . . .
C8 C9 C10 C15 -95.3(5) . . . .
C8 C9 O2 C1 54.3(4) . . . .
C9 C10 C11 C12 -174.4(4) . . . .
C9 C10 C15 C14 174.1(4) . . . .
C10 C9 O2 C1 174.7(3) . . . .
C10 C11 C12 C13 0.2(7) . . . .
C11 C10 C15 C14 -0.7(7) . . . .
C11 C12 C13 C14 -0.1(7) . . . .
C11 C12 C13 Cl1 178.9(4) . . . .
C12 C13 C14 C15 -0.3(7) . . . .
C13 C14 C15 C10 0.7(7) . . . .
C15 C10 C11 C12 0.2(7) . . . .
O1 C7 C8 C9 -154.3(4) . . . .
O2 C1 C2 C3 -179.3(3) . . . .
O2 C1 C6 C5 -179.8(3) . . . .
O2 C1 C6 C7 -2.3(5) . . . .
O2 C9 C10 C11 -41.5(5) . . . .
O2 C9 C10 C15 143.8(4) . . . .
Cl1 C13 C14 C15 -179.4(3) . . . .
Br1 C4 C5 C6 -179.1(3) . . . .
